data_7056861
loop_
_publ_author_name
'Ridenour, J. August'
'Cahill, Christopher L.'

_publ_section_title
;
 Synthesis, structural analysis, and supramolecular assembly of a series
 of in situ generated uranyl--peroxide complexes with functionalized
 2,2&#x2032;-bipyridine and varied carboxylic acid ligands
;
_journal_issue 3
_journal_name_full 'New Journal of Chemistry'
_journal_page_first 1816
_journal_paper_doi 10.1039/C7NJ03828C
_journal_volume 42
_journal_year 2018
_chemical_formula_sum 'C24 H18 Br4 N4 O10 U2'
_chemical_formula_weight 1318.12
_space_group_crystal_system monoclinic
_space_group_IT_number 14
_space_group_name_Hall '-P 2ybc'
_space_group_name_H-M_alt 'P 1 21/c 1'
_symmetry_cell_setting monoclinic
_symmetry_Int_Tables_number 14
_symmetry_space_group_name_Hall '-P 2ybc'
_symmetry_space_group_name_H-M 'P 1 21/c 1'
_atom_sites_solution_hydrogens geom
_audit_creation_method SHELXL-2014/7
_audit_update_record
;
2017-10-06 deposited with the CCDC.
2017-12-21 downloaded from the CCDC.
;
_cell_angle_alpha 90
_cell_angle_beta 111.780(9)
_cell_angle_gamma 90
_cell_formula_units_Z 2
_cell_length_a 8.172(5)
_cell_length_b 20.318(13)
_cell_length_c 10.369(7)
_cell_measurement_reflns_used 9503
_cell_measurement_temperature 293(2)
_cell_measurement_theta_max 30.33
_cell_measurement_theta_min 2.34
_cell_volume 1598.8(18)
_computing_cell_refinement 'SAINT, Bruker-AXS'
_computing_data_collection 'APEX, Bruker-AXS'
_computing_data_reduction 'SAINT, Bruker-AXS'
_computing_molecular_graphics 'WinGX (Farrugia, 2012)'
_computing_publication_material 'Crystal Maker (Palmer, 2009)'
_computing_structure_refinement 'SHELXL-2014/7 (Sheldrick, 2014)'
_computing_structure_solution 'SIR92 (Gualardi, 1994)'
_diffrn_ambient_temperature 293(2)
_diffrn_measured_fraction_theta_full 1.000
_diffrn_measured_fraction_theta_max 0.944
_diffrn_measurement_device_type 'Bruker SMART APEXII'
_diffrn_measurement_method 'omega scans'
_diffrn_radiation_probe x-ray
_diffrn_radiation_type MoK\a
_diffrn_radiation_wavelength 0.71073
_diffrn_reflns_av_R_equivalents 0.0284
_diffrn_reflns_av_unetI/netI 0.0223
_diffrn_reflns_Laue_measured_fraction_full 1.000
_diffrn_reflns_Laue_measured_fraction_max 0.944
_diffrn_reflns_limit_h_max 11
_diffrn_reflns_limit_h_min -11
_diffrn_reflns_limit_k_max 28
_diffrn_reflns_limit_k_min -28
_diffrn_reflns_limit_l_max 14
_diffrn_reflns_limit_l_min -14
_diffrn_reflns_number 23365
_diffrn_reflns_point_group_measured_fraction_full 1.000
_diffrn_reflns_point_group_measured_fraction_max 0.944
_diffrn_reflns_theta_full 25.500
_diffrn_reflns_theta_max 30.481
_diffrn_reflns_theta_min 2.005
_diffrn_source Siemens
_exptl_absorpt_coefficient_mu 15.174
_exptl_absorpt_correction_T_max 0.7461
_exptl_absorpt_correction_T_min 0.5033
_exptl_absorpt_correction_type multi-scan
_exptl_absorpt_process_details 'SADABS, G. Sheldrick (2015)'
_exptl_crystal_colour Yellow
_exptl_crystal_density_diffrn 2.738
_exptl_crystal_description Plate
_exptl_crystal_F_000 1188
_exptl_crystal_recrystallization_method 'Methanol:Acetone - Photolytic'
_exptl_crystal_size_max 0.256
_exptl_crystal_size_mid 0.223
_exptl_crystal_size_min 0.110
_refine_diff_density_max 1.237
_refine_diff_density_min -0.837
_refine_diff_density_rms 0.143
_refine_ls_extinction_method none
_refine_ls_goodness_of_fit_ref 1.047
_refine_ls_hydrogen_treatment constr
_refine_ls_matrix_type full
_refine_ls_number_parameters 199
_refine_ls_number_reflns 4592
_refine_ls_number_restraints 0
_refine_ls_restrained_S_all 1.047
_refine_ls_R_factor_all 0.0244
_refine_ls_R_factor_gt 0.0192
_refine_ls_shift/su_max 0.004
_refine_ls_shift/su_mean 0.000
_refine_ls_structure_factor_coef Fsqd
_refine_ls_weighting_details 'w=1/[\s^2^(Fo^2^)+(0.0140P)^2^+2.8584P] where P=(Fo^2^+2Fc^2^)/3'
_refine_ls_weighting_scheme calc
_refine_ls_wR_factor_gt 0.0377
_refine_ls_wR_factor_ref 0.0389
_reflns_Friedel_coverage 0.000
_reflns_number_gt 4103
_reflns_number_total 4592
_reflns_threshold_expression 'I > 2\s(I)'
_cod_data_source_file c7nj03828c2.cif
_cod_data_source_block compound6
_cod_depositor_comments 'Adding full bibliography for 7056854--7056861.cif.'
_cod_original_cell_volume 1598.7(18)
_cod_original_sg_symbol_H-M 'P 21/c'
_cod_database_code 7056861
_shelx_space_group_comment
;
The symmetry employed for this shelxl refinement is uniquely defined
by the following loop, which should always be used as a source of
symmetry information in preference to the above space-group names.
They are only intended as comments.
;

loop_
_space_group_symop_operation_xyz
'x, y, z'
'-x, y+1/2, -z+1/2'
'-x, -y, -z'
'x, -y-1/2, z-1/2'

loop_
_atom_site_label
_atom_site_type_symbol
_atom_site_fract_x
_atom_site_fract_y
_atom_site_fract_z
_atom_site_U_iso_or_equiv
_atom_site_adp_type
_atom_site_occupancy
_atom_site_site_symmetry_order
_atom_site_calc_flag
_atom_site_refinement_flags_posn
_atom_site_refinement_flags_adp
C1 C -0.2202(4) 0.24909(14) 0.6305(3) 0.0158(6) Uani 1 1 d . .
H1 H -0.2861 0.2756 0.6662 0.019 Uiso 1 1 calc R U
C2 C -0.2332(4) 0.18132(14) 0.6414(3) 0.0174(6) Uani 1 1 d . .
H2 H -0.3039 0.1629 0.6845 0.021 Uiso 1 1 calc R U
C3 C -0.1374(4) 0.14211(13) 0.5860(3) 0.0157(6) Uani 1 1 d . .
C4 C -0.0352(4) 0.17065(14) 0.5202(3) 0.0156(6) Uani 1 1 d . .
H4 H 0.0257 0.1446 0.4793 0.019 Uiso 1 1 calc R U
C5 C -0.0252(4) 0.23957(13) 0.5163(3) 0.0119(5) Uani 1 1 d . .
C6 C 0.0953(4) 0.27287(14) 0.4592(3) 0.0113(5) Uani 1 1 d . .
C7 C 0.1964(4) 0.23668(14) 0.4013(3) 0.0136(5) Uani 1 1 d . .
H7 H 0.1840 0.1912 0.3919 0.016 Uiso 1 1 calc R U
C8 C 0.3155(4) 0.26970(14) 0.3582(3) 0.0138(5) Uani 1 1 d . .
C9 C 0.3316(4) 0.33751(14) 0.3719(3) 0.0170(6) Uani 1 1 d . .
H9 H 0.4129 0.3603 0.3457 0.020 Uiso 1 1 calc R U
C10 C 0.2221(4) 0.37027(15) 0.4262(3) 0.0173(6) Uani 1 1 d . .
H10 H 0.2298 0.4159 0.4328 0.021 Uiso 1 1 calc R U
C11 C -0.3600(4) 0.44023(14) 0.6831(3) 0.0156(6) Uani 1 1 d . .
C12 C -0.4947(4) 0.45809(16) 0.7444(4) 0.0220(7) Uani 1 1 d . .
H12A H -0.5365 0.4188 0.7736 0.033 Uiso 1 1 calc R U
H12B H -0.4418 0.4865 0.8230 0.033 Uiso 1 1 calc R U
H12C H -0.5918 0.4804 0.6758 0.033 Uiso 1 1 calc R U
N1 N -0.1175(3) 0.27900(11) 0.5712(2) 0.0120(5) Uani 1 1 d . .
N2 N 0.1046(3) 0.33966(11) 0.4702(3) 0.0123(5) Uani 1 1 d . .
O1 O 0.0666(3) 0.40890(10) 0.7333(2) 0.0160(4) Uani 1 1 d . .
O2 O -0.2751(3) 0.40195(10) 0.3973(2) 0.0161(4) Uani 1 1 d . .
O3 O -0.0574(3) 0.52043(10) 0.5249(3) 0.0204(5) Uani 1 1 d . .
O4 O -0.2878(3) 0.48451(10) 0.6381(2) 0.0193(5) Uani 1 1 d . .
O5 O -0.3175(3) 0.37993(10) 0.6748(2) 0.0183(4) Uani 1 1 d . .
Br1 Br -0.13764(5) 0.04963(2) 0.60611(4) 0.02459(7) Uani 1 1 d . .
Br2 Br 0.45602(4) 0.22083(2) 0.28285(3) 0.01741(6) Uani 1 1 d . .
U1 U -0.10293(2) 0.40986(2) 0.56369(2) 0.00965(3) Uani 1 1 d . .

loop_
_atom_site_aniso_label
_atom_site_aniso_U_11
_atom_site_aniso_U_22
_atom_site_aniso_U_33
_atom_site_aniso_U_23
_atom_site_aniso_U_13
_atom_site_aniso_U_12
C1 0.0208(15) 0.0125(13) 0.0193(15) -0.0015(11) 0.0135(12) -0.0012(11)
C2 0.0240(16) 0.0145(14) 0.0183(15) 0.0014(11) 0.0134(13) -0.0028(12)
C3 0.0211(15) 0.0071(12) 0.0181(15) 0.0010(11) 0.0062(12) -0.0005(11)
C4 0.0183(15) 0.0105(13) 0.0198(15) -0.0008(11) 0.0093(12) 0.0013(11)
C5 0.0126(13) 0.0119(13) 0.0112(13) 0.0000(10) 0.0044(11) -0.0013(10)
C6 0.0104(12) 0.0141(13) 0.0086(13) 0.0000(10) 0.0028(10) -0.0006(10)
C7 0.0125(13) 0.0126(13) 0.0155(14) -0.0013(10) 0.0049(11) 0.0012(10)
C8 0.0104(12) 0.0171(14) 0.0149(14) -0.0027(11) 0.0060(11) 0.0027(11)
C9 0.0155(14) 0.0150(14) 0.0240(16) 0.0006(12) 0.0113(12) -0.0014(11)
C10 0.0171(14) 0.0117(13) 0.0258(16) 0.0003(12) 0.0111(13) -0.0016(11)
C11 0.0153(14) 0.0153(13) 0.0180(15) -0.0004(11) 0.0084(12) 0.0002(11)
C12 0.0223(16) 0.0215(15) 0.0288(18) 0.0024(13) 0.0172(14) 0.0017(13)
N1 0.0136(11) 0.0102(11) 0.0135(11) 0.0017(9) 0.0066(9) -0.0013(9)
N2 0.0111(11) 0.0109(11) 0.0143(12) -0.0018(9) 0.0042(10) -0.0002(9)
O1 0.0167(10) 0.0136(10) 0.0165(10) -0.0015(8) 0.0047(8) 0.0003(8)
O2 0.0146(10) 0.0187(10) 0.0159(10) 0.0019(8) 0.0065(8) 0.0024(8)
O3 0.0223(11) 0.0118(10) 0.0367(14) 0.0013(9) 0.0221(11) 0.0029(9)
O4 0.0249(12) 0.0119(10) 0.0297(13) 0.0026(9) 0.0202(10) 0.0019(8)
O5 0.0234(11) 0.0115(10) 0.0270(12) 0.0015(9) 0.0173(10) 0.0001(8)
Br1 0.03599(18) 0.00911(13) 0.03394(19) 0.00257(12) 0.01908(15) -0.00012(12)
Br2 0.01595(13) 0.01976(14) 0.02006(15) -0.00419(11) 0.01077(12) 0.00197(11)
U1 0.01046(5) 0.00704(5) 0.01345(5) 0.00071(4) 0.00676(4) 0.00028(4)

loop_
_atom_type_symbol
_atom_type_description
_atom_type_scat_dispersion_real
_atom_type_scat_dispersion_imag
_atom_type_scat_source
C C 0.0033 0.0016 'International Tables Vol C Tables 4.2.6.8 and 6.1.1.4'
H H 0.0000 0.0000 'International Tables Vol C Tables 4.2.6.8 and 6.1.1.4'
N N 0.0061 0.0033 'International Tables Vol C Tables 4.2.6.8 and 6.1.1.4'
O O 0.0106 0.0060 'International Tables Vol C Tables 4.2.6.8 and 6.1.1.4'
Br Br -0.2901 2.4595 'International Tables Vol C Tables 4.2.6.8 and 6.1.1.4'
U U -9.6767 9.6646 'International Tables Vol C Tables 4.2.6.8 and 6.1.1.4'

loop_
_geom_angle_atom_site_label_1
_geom_angle_atom_site_label_2
_geom_angle_atom_site_label_3
_geom_angle
_geom_angle_site_symmetry_1
_geom_angle_site_symmetry_3
N1 C1 C2 124.1(3) . .
N1 C1 H1 118.0 . .
C2 C1 H1 118.0 . .
C3 C2 C1 117.7(3) . .
C3 C2 H2 121.1 . .
C1 C2 H2 121.1 . .
C2 C3 C4 120.1(3) . .
C2 C3 Br1 120.2(2) . .
C4 C3 Br1 119.7(2) . .
C3 C4 C5 118.9(3) . .
C3 C4 H4 120.5 . .
C5 C4 H4 120.5 . .
N1 C5 C4 121.8(3) . .
N1 C5 C6 116.8(2) . .
C4 C5 C6 121.3(3) . .
N2 C6 C7 122.5(3) . .
N2 C6 C5 116.4(2) . .
C7 C6 C5 121.1(3) . .
C8 C7 C6 118.8(3) . .
C8 C7 H7 120.6 . .
C6 C7 H7 120.6 . .
C7 C8 C9 120.0(3) . .
C7 C8 Br2 119.1(2) . .
C9 C8 Br2 121.0(2) . .
C8 C9 C10 117.8(3) . .
C8 C9 H9 121.1 . .
C10 C9 H9 121.1 . .
N2 C10 C9 123.9(3) . .
N2 C10 H10 118.0 . .
C9 C10 H10 118.0 . .
O4 C11 O5 118.7(3) . .
O4 C11 C12 120.1(3) . .
O5 C11 C12 121.1(3) . .
O4 C11 U1 58.28(15) . .
O5 C11 U1 60.46(14) . .
C12 C11 U1 178.4(2) . .
C11 C12 H12A 109.5 . .
C11 C12 H12B 109.5 . .
H12A C12 H12B 109.5 . .
C11 C12 H12C 109.5 . .
H12A C12 H12C 109.5 . .
H12B C12 H12C 109.5 . .
C1 N1 C5 117.3(2) . .
C1 N1 U1 120.18(18) . .
C5 N1 U1 122.51(17) . .
C10 N2 C6 117.0(2) . .
C10 N2 U1 120.20(19) . .
C6 N2 U1 122.79(18) . .
O3 O3 U1 71.52(15) 3_566 .
O3 O3 U1 71.51(16) 3_566 3_566
U1 O3 U1 143.03(9) . 3_566
C11 O4 U1 95.92(18) . .
C11 O5 U1 93.02(17) . .
O2 U1 O1 174.04(9) . .
O2 U1 O3 92.22(9) . .
O1 U1 O3 93.73(9) . .
O2 U1 O3 91.73(10) . 3_566
O1 U1 O3 92.90(10) . 3_566
O3 U1 O3 36.97(9) . 3_566
O2 U1 O4 90.19(10) . .
O1 U1 O4 92.29(9) . .
O3 U1 O4 67.43(8) . .
O3 U1 O4 104.40(8) 3_566 .
O2 U1 O5 89.29(10) . .
O1 U1 O5 87.93(10) . .
O3 U1 O5 119.75(7) . .
O3 U1 O5 156.72(7) 3_566 .
O4 U1 O5 52.33(7) . .
O2 U1 N2 88.83(9) . .
O1 U1 N2 89.25(10) . .
O3 U1 N2 106.80(8) . .
O3 U1 N2 69.83(8) 3_566 .
O4 U1 N2 174.12(7) . .
O5 U1 N2 133.45(8) . .
O2 U1 N1 84.87(8) . .
O1 U1 N1 89.27(8) . .
O3 U1 N1 167.54(7) . .
O3 U1 N1 130.85(7) 3_566 .
O4 U1 N1 124.57(7) . .
O5 U1 N1 72.40(7) . .
N2 U1 N1 61.10(7) . .
O2 U1 C11 89.77(10) . .
O1 U1 C11 90.10(10) . .
O3 U1 C11 93.23(8) . .
O3 U1 C11 130.20(8) 3_566 .
O4 U1 C11 25.80(7) . .
O5 U1 C11 26.52(8) . .
N2 U1 C11 159.96(8) . .
N1 U1 C11 98.86(8) . .

loop_
_geom_bond_atom_site_label_1
_geom_bond_atom_site_label_2
_geom_bond_distance
_geom_bond_site_symmetry_2
C1 N1 1.355(4) .
C1 C2 1.389(4) .
C1 H1 0.9300 .
C2 C3 1.382(4) .
C2 H2 0.9300 .
C3 C4 1.387(4) .
C3 Br1 1.891(3) .
C4 C5 1.404(4) .
C4 H4 0.9300 .
C5 N1 1.362(4) .
C5 C6 1.487(4) .
C6 N2 1.362(4) .
C6 C7 1.396(4) .
C7 C8 1.386(4) .
C7 H7 0.9300 .
C8 C9 1.386(4) .
C8 Br2 1.892(3) .
C9 C10 1.391(4) .
C9 H9 0.9300 .
C10 N2 1.356(4) .
C10 H10 0.9300 .
C11 O4 1.258(4) .
C11 O5 1.285(4) .
C11 C12 1.505(4) .
C11 U1 2.874(3) .
C12 H12A 0.9600 .
C12 H12B 0.9600 .
C12 H12C 0.9600 .
N1 U1 2.664(3) .
N2 U1 2.659(3) .
O1 U1 1.790(2) .
O2 U1 1.783(2) .
O3 O3 1.482(4) 3_566
O3 U1 2.336(2) .
O3 U1 2.337(2) 3_566
O4 U1 2.458(2) .
O5 U1 2.504(2) .
U1 O3 2.337(2) 3_566

loop_
_geom_torsion_atom_site_label_1
_geom_torsion_atom_site_label_2
_geom_torsion_atom_site_label_3
_geom_torsion_atom_site_label_4
_geom_torsion
N1 C1 C2 C3 -1.1(5)
C1 C2 C3 C4 -1.1(5)
C1 C2 C3 Br1 176.4(2)
C2 C3 C4 C5 2.7(5)
Br1 C3 C4 C5 -174.8(2)
C3 C4 C5 N1 -2.2(4)
C3 C4 C5 C6 174.1(3)
N1 C5 C6 N2 1.4(4)
C4 C5 C6 N2 -175.1(3)
N1 C5 C6 C7 179.7(3)
C4 C5 C6 C7 3.1(4)
N2 C6 C7 C8 2.5(4)
C5 C6 C7 C8 -175.6(3)
C6 C7 C8 C9 -0.5(4)
C6 C7 C8 Br2 178.9(2)
C7 C8 C9 C10 -1.6(5)
Br2 C8 C9 C10 179.0(2)
C8 C9 C10 N2 2.0(5)
C2 C1 N1 C5 1.6(4)
C2 C1 N1 U1 -178.7(2)
C4 C5 N1 C1 0.1(4)
C6 C5 N1 C1 -176.4(2)
C4 C5 N1 U1 -179.6(2)
C6 C5 N1 U1 3.9(3)
C9 C10 N2 C6 -0.2(5)
C9 C10 N2 U1 -178.0(2)
C7 C6 N2 C10 -2.1(4)
C5 C6 N2 C10 176.1(3)
C7 C6 N2 U1 175.6(2)
C5 C6 N2 U1 -6.2(3)
O5 C11 O4 U1 -0.2(3)
C12 C11 O4 U1 -179.7(3)
O4 C11 O5 U1 0.2(3)
C12 C11 O5 U1 179.7(3)
